data_7114783
loop_
_publ_author_name
'Grushin, Vladimir V.'
'Herron, Norman'
'LeCloux, Daniel D.'
'Marshall, William J.'
'Petrov, Viacheslav A.'
'Wang, Ying'

_publ_section_title
;
 New, efficient electroluminescent materials based on organometallic Ir
 complexes
;
_journal_issue 16
_journal_name_full 'Chemical Communications'
_journal_page_first 1494
_journal_paper_doi 10.1039/b103490c
_journal_year 2001
_chemical_formula_sum 'C28.67 H18 Cl0.67 F6 Ir0.67 N2 O2'
_chemical_formula_weight 688.22
_chemical_name_systematic
; 
? 
;
_space_group_IT_number 159
_symmetry_space_group_name_Hall 'P 3 -2c'
_symmetry_space_group_name_H-M 'P 3 1 c'
_atom_sites_solution_hydrogens geom
_atom_sites_solution_primary direct
_atom_sites_solution_secondary difmap
_audit_creation_method SHELXL-97
_cell_angle_alpha 90.0000
_cell_angle_beta 90.0000
_cell_angle_gamma 120.0000
_cell_formula_units_Z 6
_cell_length_a 14.6920(19)
_cell_length_b 14.6920(19)
_cell_length_c 21.452(4)
_cell_measurement_temperature 173(2)
_cell_volume 4010.1(10)
_computing_structure_refinement 'SHELXL-97 (Sheldrick, 1997)'
_computing_structure_solution 'SHELXS-97 (Sheldrick, 1990)'
_diffrn_ambient_temperature 173(2)
_diffrn_measured_fraction_theta_full 0.991
_diffrn_measured_fraction_theta_max 0.991
_diffrn_radiation_monochromator graphite
_diffrn_radiation_source 'fine-focus sealed tube'
_diffrn_radiation_type MoK\a
_diffrn_radiation_wavelength 0.71073
_diffrn_reflns_av_R_equivalents 0.0642
_diffrn_reflns_av_sigmaI/netI 0.0442
_diffrn_reflns_limit_h_max 19
_diffrn_reflns_limit_h_min -18
_diffrn_reflns_limit_k_max 18
_diffrn_reflns_limit_k_min -19
_diffrn_reflns_limit_l_max 28
_diffrn_reflns_limit_l_min -28
_diffrn_reflns_number 52305
_diffrn_reflns_theta_full 28.34
_diffrn_reflns_theta_max 28.34
_diffrn_reflns_theta_min 1.60
_exptl_absorpt_coefficient_mu 3.482
_exptl_crystal_density_diffrn 1.710
_exptl_crystal_density_method 'not measured'
_exptl_crystal_F_000 2020
_refine_diff_density_max 3.834
_refine_diff_density_min -1.052
_refine_diff_density_rms 0.152
_refine_ls_abs_structure_details 'Flack H D (1983), Acta Cryst. A39, 876-881'
_refine_ls_abs_structure_Flack 0.675(12)
_refine_ls_extinction_method none
_refine_ls_goodness_of_fit_ref 1.244
_refine_ls_hydrogen_treatment mixed
_refine_ls_matrix_type full
_refine_ls_number_parameters 355
_refine_ls_number_reflns 6552
_refine_ls_number_restraints 1
_refine_ls_restrained_S_all 1.244
_refine_ls_R_factor_all 0.0665
_refine_ls_R_factor_gt 0.0467
_refine_ls_shift/su_max 0.015
_refine_ls_shift/su_mean 0.000
_refine_ls_structure_factor_coef Fsqd
_refine_ls_weighting_details 'calc w=1/[\s^2^(Fo^2^)+(0.0474P)^2^+12.4453P] where P=(Fo^2^+2Fc^2^)/3'
_refine_ls_weighting_scheme calc
_refine_ls_wR_factor_gt 0.1099
_refine_ls_wR_factor_ref 0.1184
_reflns_number_gt 5436
_reflns_number_total 6552
_reflns_threshold_expression >2sigma(I)
_cod_data_source_file b103490c.txt
_cod_data_source_block 00320
_cod_database_code 7114783

loop_
_symmetry_equiv_pos_as_xyz
'x, y, z'
'-y, x-y, z'
'-x+y, -x, z'
'y, x, z+1/2'
'x-y, -y, z+1/2'
'-x, -x+y, z+1/2'

loop_
_atom_site_label
_atom_site_type_symbol
_atom_site_fract_x
_atom_site_fract_y
_atom_site_fract_z
_atom_site_U_iso_or_equiv
_atom_site_adp_type
_atom_site_occupancy
_atom_site_symmetry_multiplicity
_atom_site_calc_flag
_atom_site_refinement_flags
Ir1_1 Ir 0.6667 0.3333 0.84317(2) 0.02360(12) Uani 1 3 d S
F1_1 F 1.0315(7) 0.6863(6) 1.0326(4) 0.063(2) Uani 1 1 d .
N1_1 N 0.7589(5) 0.4734(5) 0.8955(3) 0.0232(15) Uani 1 1 d .
Ir2_1 Ir 1.0000 1.0000 0.77290(3) 0.02383(12) Uani 1 3 d S
F2_1 F 0.9938(6) 0.5281(6) 1.0177(4) 0.069(2) Uani 1 1 d .
C2_1 C 0.8239(6) 0.4856(7) 0.9416(4) 0.0265(18) Uani 1 1 d .
H2A_1 H 0.8327 0.4281 0.9532 0.032 Uiso 1 1 calc R
F3_1 F 0.9022(7) 0.5619(7) 1.0801(3) 0.072(2) Uani 1 1 d .
C3_1 C 0.8798(7) 0.5806(8) 0.9735(5) 0.033(2) Uani 1 1 d .
C4_1 C 0.8675(7) 0.6628(9) 0.9559(4) 0.0325(18) Uani 1 1 d .
H4A_1 H 0.9045 0.7280 0.9773 0.039 Uiso 1 1 calc R
C5_1 C 0.8018(7) 0.6519(6) 0.9075(4) 0.0283(18) Uani 1 1 d .
H5A_1 H 0.7935 0.7096 0.8954 0.034 Uiso 1 1 calc R
C6_1 C 0.7477(6) 0.5572(6) 0.8763(4) 0.0255(17) Uani 1 1 d .
C7_1 C 0.6790(6) 0.5357(7) 0.8221(4) 0.0230(17) Uani 1 1 d .
C8_1 C 0.6607(6) 0.6124(7) 0.7966(4) 0.0249(17) Uani 1 1 d .
H8A_1 H 0.6885 0.6792 0.8160 0.030 Uiso 1 1 calc R
C9_1 C 0.6017(7) 0.5903(7) 0.7428(5) 0.0301(19) Uani 1 1 d .
C10_1 C 0.5632(7) 0.4931(7) 0.7135(5) 0.0312(19) Uani 1 1 d .
H10A_1 H 0.5239 0.4786 0.6760 0.037 Uiso 1 1 calc R
C11_1 C 0.5825(7) 0.4181(6) 0.7392(4) 0.0251(17) Uani 1 1 d .
H11A_1 H 0.5574 0.3530 0.7181 0.030 Uiso 1 1 calc R
C12_1 C 0.6371(7) 0.4342(6) 0.7947(4) 0.0234(17) Uani 1 1 d .
C13_1 C 0.9509(9) 0.5897(8) 1.0260(5) 0.044(2) Uani 1 1 d .
O14_1 O 0.5770(6) 0.6575(5) 0.7131(3) 0.0408(17) Uani 1 1 d .
C15_1 C 0.6080(8) 0.7553(8) 0.7447(5) 0.042(2) Uani 1 1 d .
H15A_1 H 0.5831 0.7957 0.7210 0.062 Uiso 1 1 calc R
H15B_1 H 0.6848 0.7958 0.7480 0.062 Uiso 1 1 calc R
H15C_1 H 0.5771 0.7408 0.7865 0.062 Uiso 1 1 calc R
N21_1 N 1.1409(6) 1.0549(5) 0.7193(4) 0.0244(15) Uani 1 1 d .
F21_1 F 1.2087(9) 1.0099(6) 0.5304(3) 0.088(3) Uani 1 1 d .
C22_1 C 1.1540(7) 1.0083(7) 0.6697(5) 0.032(2) Uani 1 1 d .
H22A_1 H 1.0974 0.9420 0.6571 0.038 Uiso 1 1 calc R
F22_1 F 1.3508(7) 1.0215(10) 0.5652(5) 0.120(5) Uani 1 1 d .
C23_1 C 1.2457(8) 1.0518(8) 0.6358(4) 0.035(2) Uani 1 1 d .
F23_1 F 1.2020(7) 0.8905(6) 0.5887(3) 0.0596(19) Uani 1 1 d .
C24_1 C 1.3274(9) 1.1502(8) 0.6519(4) 0.037(2) Uani 1 1 d .
H24A_1 H 1.3904 1.1832 0.6282 0.045 Uiso 1 1 calc R
C25_1 C 1.3146(7) 1.1987(7) 0.7033(4) 0.032(2) Uani 1 1 d .
H25A_1 H 1.3701 1.2655 0.7160 0.038 Uiso 1 1 calc R
C26_1 C 1.2214(6) 1.1506(7) 0.7368(4) 0.0261(17) Uani 1 1 d .
C27_1 C 1.1999(7) 1.1944(6) 0.7927(4) 0.0253(18) Uani 1 1 d .
C28_1 C 1.2747(6) 1.2940(6) 0.8162(4) 0.0269(19) Uani 1 1 d .
H28A_1 H 1.3403 1.3346 0.7957 0.032 Uiso 1 1 calc R
C29_1 C 1.2520(7) 1.3318(7) 0.8691(4) 0.0295(19) Uani 1 1 d .
C30_1 C 1.1561(7) 1.2690(7) 0.8992(5) 0.0301(19) Uani 1 1 d .
H30A_1 H 1.1410 1.2941 0.9364 0.036 Uiso 1 1 calc R
C31_1 C 1.0821(7) 1.1710(6) 0.8763(5) 0.0274(18) Uani 1 1 d .
H31A_1 H 1.0184 1.1301 0.8985 0.033 Uiso 1 1 calc R
C32_1 C 1.0999(6) 1.1307(6) 0.8201(4) 0.0222(17) Uani 1 1 d .
C33_1 C 1.2526(11) 0.9938(11) 0.5803(6) 0.057(3) Uani 1 1 d .
O34_1 O 1.3166(5) 1.4270(5) 0.8952(3) 0.0397(16) Uani 1 1 d .
C35_1 C 1.4134(7) 1.4939(8) 0.8639(5) 0.043(2) Uani 1 1 d .
H35A_1 H 1.4529 1.5597 0.8872 0.065 Uiso 1 1 calc R
H35B_1 H 1.3986 1.5093 0.8218 0.065 Uiso 1 1 calc R
H35C_1 H 1.4549 1.4587 0.8611 0.065 Uiso 1 1 calc R
Cl90_2 Cl 0.6667 0.3333 0.26029(19) 0.0504(11) Uani 1 3 d S
Cl91_2 Cl 0.6667 0.3333 0.0596(3) 0.0791(16) Uani 1 3 d S
C90_2 C 0.6667 0.3333 0.1850(17) 0.21(3) Uani 1 3 d S
C91_2 C 0.702(5) 0.388(4) 0.144(2) 0.094(16) Uiso 0.33 1 d P
C93_3 C 0.6855(11) 0.4740(11) 0.5118(6) 0.070(4) Uiso 1 1 d .
C94_3 C 0.6217(12) 0.3649(12) 0.5860(6) 0.076(4) Uiso 1 1 d .

loop_
_atom_site_aniso_label
_atom_site_aniso_U_11
_atom_site_aniso_U_22
_atom_site_aniso_U_33
_atom_site_aniso_U_23
_atom_site_aniso_U_13
_atom_site_aniso_U_12
Ir1_1 0.02020(14) 0.02020(14) 0.0304(3) 0.000 0.000 0.01010(7)
F1_1 0.064(4) 0.050(4) 0.063(5) -0.012(3) -0.032(4) 0.019(4)
N1_1 0.020(3) 0.019(3) 0.027(4) -0.001(3) -0.003(3) 0.007(3)
Ir2_1 0.02097(14) 0.02097(14) 0.0295(2) 0.000 0.000 0.01049(7)
F2_1 0.081(5) 0.072(5) 0.078(5) -0.020(4) -0.040(4) 0.057(4)
C2_1 0.025(4) 0.022(4) 0.029(4) -0.001(3) -0.001(3) 0.009(3)
F3_1 0.086(6) 0.099(6) 0.032(4) 0.001(4) -0.008(3) 0.048(5)
C3_1 0.022(4) 0.037(5) 0.031(5) -0.004(4) -0.002(4) 0.008(4)
C4_1 0.028(4) 0.029(4) 0.034(5) -0.005(4) -0.001(4) 0.009(4)
C5_1 0.028(4) 0.016(4) 0.038(5) -0.003(3) 0.000(3) 0.009(3)
C6_1 0.024(4) 0.018(4) 0.034(5) -0.002(3) 0.006(3) 0.010(3)
C7_1 0.014(4) 0.028(4) 0.025(4) -0.004(3) 0.000(3) 0.009(3)
C8_1 0.021(4) 0.018(4) 0.030(4) 0.000(3) 0.001(3) 0.006(3)
C9_1 0.029(4) 0.025(4) 0.041(5) 0.004(4) -0.001(4) 0.017(4)
C10_1 0.035(5) 0.024(4) 0.037(5) -0.003(4) -0.005(4) 0.017(4)
C11_1 0.028(4) 0.015(4) 0.028(4) -0.003(3) 0.001(4) 0.007(3)
C12_1 0.020(4) 0.019(4) 0.033(5) 0.005(3) 0.005(4) 0.011(3)
C13_1 0.049(6) 0.034(5) 0.046(6) -0.005(4) -0.009(5) 0.019(5)
O14_1 0.049(4) 0.028(3) 0.050(4) -0.002(3) -0.015(3) 0.022(3)
C15_1 0.039(6) 0.026(5) 0.063(7) 0.004(5) -0.010(5) 0.019(4)
N21_1 0.024(4) 0.022(4) 0.032(4) -0.001(3) -0.002(3) 0.015(3)
F21_1 0.169(9) 0.076(5) 0.026(3) -0.006(3) -0.005(4) 0.066(6)
C22_1 0.025(4) 0.029(5) 0.037(5) -0.002(4) 0.001(4) 0.010(4)
F22_1 0.055(5) 0.152(9) 0.121(9) -0.083(7) 0.027(5) 0.028(6)
C23_1 0.035(5) 0.038(5) 0.031(5) 0.000(4) 0.004(4) 0.019(4)
F23_1 0.088(6) 0.051(4) 0.050(4) -0.013(3) 0.002(4) 0.043(4)
C24_1 0.032(5) 0.036(5) 0.033(5) -0.001(4) 0.008(4) 0.008(4)
C25_1 0.024(5) 0.029(4) 0.037(5) 0.001(4) 0.004(3) 0.009(4)
C26_1 0.020(4) 0.030(4) 0.032(4) 0.002(3) -0.003(3) 0.015(3)
C27_1 0.030(4) 0.021(4) 0.031(5) 0.002(3) -0.002(4) 0.017(4)
C28_1 0.016(4) 0.017(4) 0.046(5) 0.002(4) 0.000(3) 0.007(3)
C29_1 0.022(4) 0.029(4) 0.030(5) -0.004(4) -0.005(3) 0.007(4)
C30_1 0.029(5) 0.030(5) 0.035(5) -0.001(4) 0.002(4) 0.018(4)
C31_1 0.021(4) 0.018(4) 0.046(5) -0.001(4) -0.001(4) 0.012(3)
C32_1 0.014(4) 0.017(4) 0.034(5) 0.002(3) -0.001(3) 0.007(3)
C33_1 0.053(7) 0.066(8) 0.040(6) -0.014(6) 0.012(6) 0.021(6)
O34_1 0.037(4) 0.025(3) 0.045(4) -0.011(3) 0.004(3) 0.006(3)
C35_1 0.023(5) 0.030(5) 0.062(7) -0.009(5) 0.000(4) 0.001(4)
Cl90_2 0.0606(17) 0.0606(17) 0.030(2) 0.000 0.000 0.0303(8)
Cl91_2 0.101(3) 0.101(3) 0.035(2) 0.000 0.000 0.0506(13)
C90_2 0.29(5) 0.29(5) 0.038(17) 0.000 0.000 0.14(2)

loop_
_atom_type_symbol
_atom_type_description
_atom_type_scat_dispersion_real
_atom_type_scat_dispersion_imag
_atom_type_scat_source
C C 0.0033 0.0016 'International Tables Vol C Tables 4.2.6.8 and 6.1.1.4'
H H 0.0000 0.0000 'International Tables Vol C Tables 4.2.6.8 and 6.1.1.4'
N N 0.0061 0.0033 'International Tables Vol C Tables 4.2.6.8 and 6.1.1.4'
O O 0.0106 0.0060 'International Tables Vol C Tables 4.2.6.8 and 6.1.1.4'
F F 0.0171 0.0103 'International Tables Vol C Tables 4.2.6.8 and 6.1.1.4'
Ir Ir -1.4442 7.9887 'International Tables Vol C Tables 4.2.6.8 and 6.1.1.4'
Cl Cl 0.1484 0.1585 'International Tables Vol C Tables 4.2.6.8 and 6.1.1.4'

loop_
_geom_angle_atom_site_label_1
_geom_angle_atom_site_label_2
_geom_angle_atom_site_label_3
_geom_angle
_geom_angle_site_symmetry_1
_geom_angle_site_symmetry_3
C12_1 Ir1_1 C12_1 96.1(3) . 3_665
C12_1 Ir1_1 C12_1 96.1(3) . 2_655
C12_1 Ir1_1 C12_1 96.1(3) 3_665 2_655
C12_1 Ir1_1 N1_1 89.2(3) . 2_655
C12_1 Ir1_1 N1_1 173.8(3) 3_665 2_655
C12_1 Ir1_1 N1_1 80.2(3) 2_655 2_655
C12_1 Ir1_1 N1_1 80.2(3) . .
C12_1 Ir1_1 N1_1 89.2(3) 3_665 .
C12_1 Ir1_1 N1_1 173.8(3) 2_655 .
N1_1 Ir1_1 N1_1 94.8(3) 2_655 .
C12_1 Ir1_1 N1_1 173.8(3) . 3_665
C12_1 Ir1_1 N1_1 80.2(3) 3_665 3_665
C12_1 Ir1_1 N1_1 89.2(3) 2_655 3_665
N1_1 Ir1_1 N1_1 94.8(3) 2_655 3_665
N1_1 Ir1_1 N1_1 94.8(3) . 3_665
C2_1 N1_1 C6_1 120.0(7) . .
C2_1 N1_1 Ir1_1 126.3(6) . .
C6_1 N1_1 Ir1_1 113.7(5) . .
C32_1 Ir2_1 C32_1 96.9(3) 2_765 .
C32_1 Ir2_1 C32_1 96.9(3) 2_765 3_675
C32_1 Ir2_1 C32_1 96.9(3) . 3_675
C32_1 Ir2_1 N21_1 78.7(3) 2_765 2_765
C32_1 Ir2_1 N21_1 91.0(3) . 2_765
C32_1 Ir2_1 N21_1 171.4(3) 3_675 2_765
C32_1 Ir2_1 N21_1 91.0(3) 2_765 3_675
C32_1 Ir2_1 N21_1 171.4(3) . 3_675
C32_1 Ir2_1 N21_1 78.7(3) 3_675 3_675
N21_1 Ir2_1 N21_1 93.9(3) 2_765 3_675
C32_1 Ir2_1 N21_1 171.4(3) 2_765 .
C32_1 Ir2_1 N21_1 78.7(3) . .
C32_1 Ir2_1 N21_1 91.0(3) 3_675 .
N21_1 Ir2_1 N21_1 93.9(3) 2_765 .
N21_1 Ir2_1 N21_1 93.9(3) 3_675 .
N1_1 C2_1 C3_1 121.8(8) . .
C4_1 C3_1 C2_1 118.6(9) . .
C4_1 C3_1 C13_1 121.7(9) . .
C2_1 C3_1 C13_1 119.7(9) . .
C3_1 C4_1 C5_1 120.3(9) . .
C4_1 C5_1 C6_1 120.1(8) . .
C5_1 C6_1 N1_1 119.2(8) . .
C5_1 C6_1 C7_1 126.0(8) . .
N1_1 C6_1 C7_1 114.8(7) . .
C8_1 C7_1 C12_1 121.8(8) . .
C8_1 C7_1 C6_1 121.9(8) . .
C12_1 C7_1 C6_1 116.2(8) . .
C9_1 C8_1 C7_1 119.4(8) . .
O14_1 C9_1 C8_1 125.6(8) . .
O14_1 C9_1 C10_1 114.1(8) . .
C8_1 C9_1 C10_1 120.2(8) . .
C11_1 C10_1 C9_1 119.7(9) . .
C10_1 C11_1 C12_1 122.5(8) . .
C11_1 C12_1 C7_1 116.2(7) . .
C11_1 C12_1 Ir1_1 129.2(6) . .
C7_1 C12_1 Ir1_1 114.6(6) . .
F3_1 C13_1 F1_1 107.2(10) . .
F3_1 C13_1 F2_1 105.8(10) . .
F1_1 C13_1 F2_1 105.4(9) . .
F3_1 C13_1 C3_1 112.9(9) . .
F1_1 C13_1 C3_1 112.7(9) . .
F2_1 C13_1 C3_1 112.3(9) . .
C9_1 O14_1 C15_1 115.7(7) . .
C22_1 N21_1 C26_1 118.6(8) . .
C22_1 N21_1 Ir2_1 126.6(6) . .
C26_1 N21_1 Ir2_1 114.6(6) . .
N21_1 C22_1 C23_1 122.9(8) . .
C22_1 C23_1 C24_1 119.4(9) . .
C22_1 C23_1 C33_1 119.0(9) . .
C24_1 C23_1 C33_1 121.5(9) . .
C25_1 C24_1 C23_1 118.0(10) . .
C24_1 C25_1 C26_1 120.5(9) . .
N21_1 C26_1 C25_1 120.6(8) . .
N21_1 C26_1 C27_1 114.4(7) . .
C25_1 C26_1 C27_1 125.1(8) . .
C28_1 C27_1 C32_1 123.2(8) . .
C28_1 C27_1 C26_1 121.3(8) . .
C32_1 C27_1 C26_1 115.4(8) . .
C29_1 C28_1 C27_1 119.5(8) . .
O34_1 C29_1 C28_1 124.8(8) . .
O34_1 C29_1 C30_1 116.3(8) . .
C28_1 C29_1 C30_1 118.9(8) . .
C31_1 C30_1 C29_1 121.9(9) . .
C30_1 C31_1 C32_1 121.3(8) . .
C27_1 C32_1 C31_1 115.0(7) . .
C27_1 C32_1 Ir2_1 116.2(6) . .
C31_1 C32_1 Ir2_1 128.7(6) . .
F23_1 C33_1 F22_1 106.6(12) . .
F23_1 C33_1 F21_1 105.6(10) . .
F22_1 C33_1 F21_1 107.3(11) . .
F23_1 C33_1 C23_1 112.6(10) . .
F22_1 C33_1 C23_1 113.1(10) . .
F21_1 C33_1 C23_1 111.2(12) . .
C29_1 O34_1 C35_1 117.2(8) . .
C91_2 Cl91_2 C91_2 37(3) . 2_655
C91_2 Cl91_2 C91_2 37(3) . 3_665
C91_2 Cl91_2 C91_2 37(3) 2_655 3_665
C91_2 C90_2 C91_2 65(4) 2_655 3_665
C91_2 C90_2 C91_2 65(4) 2_655 .
C91_2 C90_2 C91_2 65(4) 3_665 .
C91_2 C90_2 Cl90_2 142(3) 2_655 .
C91_2 C90_2 Cl90_2 142(3) 3_665 .
C91_2 C90_2 Cl90_2 142(3) . .
C90_2 C91_2 C91_2 57(2) . 2_655
C90_2 C91_2 C91_2 57(2) . 3_665
C91_2 C91_2 C91_2 59.998(6) 2_655 3_665
C90_2 C91_2 Cl91_2 120(4) . .
C91_2 C91_2 Cl91_2 71.7(14) 2_655 .
C91_2 C91_2 Cl91_2 71.7(14) 3_665 .
C94_3 C94_3 C94_3 59.999(3) 3_665 2_655

loop_
_geom_bond_atom_site_label_1
_geom_bond_atom_site_label_2
_geom_bond_distance
_geom_bond_site_symmetry_2
Ir1_1 C12_1 2.027(8) .
Ir1_1 C12_1 2.027(8) 3_665
Ir1_1 C12_1 2.027(8) 2_655
Ir1_1 N1_1 2.131(7) 2_655
Ir1_1 N1_1 2.131(7) .
Ir1_1 N1_1 2.131(7) 3_665
F1_1 C13_1 1.325(13) .
N1_1 C2_1 1.323(11) .
N1_1 C6_1 1.385(11) .
Ir2_1 C32_1 2.012(8) 2_765
Ir2_1 C32_1 2.012(8) .
Ir2_1 C32_1 2.013(8) 3_675
Ir2_1 N21_1 2.142(7) 2_765
Ir2_1 N21_1 2.142(7) 3_675
Ir2_1 N21_1 2.142(7) .
F2_1 C13_1 1.349(13) .
C2_1 C3_1 1.394(13) .
F3_1 C13_1 1.315(14) .
C3_1 C4_1 1.362(15) .
C3_1 C13_1 1.496(15) .
C4_1 C5_1 1.371(12) .
C5_1 C6_1 1.382(11) .
C6_1 C7_1 1.467(12) .
C7_1 C8_1 1.395(12) .
C7_1 C12_1 1.425(12) .
C8_1 C9_1 1.379(13) .
C9_1 O14_1 1.367(11) .
C9_1 C10_1 1.396(13) .
C10_1 C11_1 1.384(12) .
C11_1 C12_1 1.388(12) .
O14_1 C15_1 1.442(12) .
N21_1 C22_1 1.330(12) .
N21_1 C26_1 1.362(11) .
F21_1 C33_1 1.331(17) .
C22_1 C23_1 1.375(13) .
F22_1 C33_1 1.329(15) .
C23_1 C24_1 1.384(14) .
C23_1 C33_1 1.497(15) .
F23_1 C33_1 1.326(15) .
C24_1 C25_1 1.375(13) .
C25_1 C26_1 1.388(12) .
C26_1 C27_1 1.466(12) .
C27_1 C28_1 1.413(12) .
C27_1 C32_1 1.417(12) .
C28_1 C29_1 1.376(13) .
C29_1 O34_1 1.358(11) .
C29_1 C30_1 1.398(13) .
C30_1 C31_1 1.390(12) .
C31_1 C32_1 1.423(12) .
O34_1 C35_1 1.429(12) .
Cl90_2 C90_2 1.62(4) .
Cl91_2 C91_2 1.94(5) .
Cl91_2 C91_2 1.94(5) 2_655
Cl91_2 C91_2 1.94(5) 3_665
C90_2 C91_2 1.13(5) 2_655
C90_2 C91_2 1.13(5) 3_665
C90_2 C91_2 1.13(5) .
C91_2 C91_2 1.21(9) 2_655
C91_2 C91_2 1.21(9) 3_665
C94_3 C94_3 1.69(3) 3_665
C94_3 C94_3 1.69(3) 2_655

loop_
_geom_torsion_atom_site_label_1
_geom_torsion_atom_site_label_2
_geom_torsion_atom_site_label_3
_geom_torsion_atom_site_label_4
_geom_torsion
_geom_torsion_site_symmetry_1
_geom_torsion_site_symmetry_4
C12_1 Ir1_1 N1_1 C2_1 -173.5(8) . .
C12_1 Ir1_1 N1_1 C2_1 -77.2(8) 3_665 .
C12_1 Ir1_1 N1_1 C2_1 134(3) 2_655 .
N1_1 Ir1_1 N1_1 C2_1 98.1(6) 2_655 .
N1_1 Ir1_1 N1_1 C2_1 2.9(8) 3_665 .
C12_1 Ir1_1 N1_1 C6_1 5.2(6) . .
C12_1 Ir1_1 N1_1 C6_1 101.5(6) 3_665 .
C12_1 Ir1_1 N1_1 C6_1 -48(3) 2_655 .
N1_1 Ir1_1 N1_1 C6_1 -83.2(7) 2_655 .
N1_1 Ir1_1 N1_1 C6_1 -178.4(6) 3_665 .
C6_1 N1_1 C2_1 C3_1 2.3(13) . .
Ir1_1 N1_1 C2_1 C3_1 -179.1(6) . .
N1_1 C2_1 C3_1 C4_1 -0.8(14) . .
N1_1 C2_1 C3_1 C13_1 179.0(9) . .
C2_1 C3_1 C4_1 C5_1 -0.4(14) . .
C13_1 C3_1 C4_1 C5_1 179.9(9) . .
C3_1 C4_1 C5_1 C6_1 0.0(13) . .
C4_1 C5_1 C6_1 N1_1 1.5(12) . .
C4_1 C5_1 C6_1 C7_1 -177.0(8) . .
C2_1 N1_1 C6_1 C5_1 -2.6(12) . .
Ir1_1 N1_1 C6_1 C5_1 178.6(6) . .
C2_1 N1_1 C6_1 C7_1 176.0(8) . .
Ir1_1 N1_1 C6_1 C7_1 -2.8(9) . .
C5_1 C6_1 C7_1 C8_1 -0.6(13) . .
N1_1 C6_1 C7_1 C8_1 -179.1(7) . .
C5_1 C6_1 C7_1 C12_1 175.7(8) . .
N1_1 C6_1 C7_1 C12_1 -2.8(11) . .
C12_1 C7_1 C8_1 C9_1 -0.9(13) . .
C6_1 C7_1 C8_1 C9_1 175.2(8) . .
C7_1 C8_1 C9_1 O14_1 179.5(9) . .
C7_1 C8_1 C9_1 C10_1 -1.7(13) . .
O14_1 C9_1 C10_1 C11_1 -179.7(9) . .
C8_1 C9_1 C10_1 C11_1 1.4(14) . .
C9_1 C10_1 C11_1 C12_1 1.7(15) . .
C10_1 C11_1 C12_1 C7_1 -4.2(14) . .
C10_1 C11_1 C12_1 Ir1_1 176.0(7) . .
C8_1 C7_1 C12_1 C11_1 3.8(12) . .
C6_1 C7_1 C12_1 C11_1 -172.5(8) . .
C8_1 C7_1 C12_1 Ir1_1 -176.4(6) . .
C6_1 C7_1 C12_1 Ir1_1 7.3(9) . .
C12_1 Ir1_1 C12_1 C11_1 85.1(7) 3_665 .
C12_1 Ir1_1 C12_1 C11_1 -11.8(9) 2_655 .
N1_1 Ir1_1 C12_1 C11_1 -91.8(9) 2_655 .
N1_1 Ir1_1 C12_1 C11_1 173.2(9) . .
N1_1 Ir1_1 C12_1 C11_1 137(3) 3_665 .
C12_1 Ir1_1 C12_1 C7_1 -94.8(8) 3_665 .
C12_1 Ir1_1 C12_1 C7_1 168.4(6) 2_655 .
N1_1 Ir1_1 C12_1 C7_1 88.4(6) 2_655 .
N1_1 Ir1_1 C12_1 C7_1 -6.6(6) . .
N1_1 Ir1_1 C12_1 C7_1 -42(4) 3_665 .
C4_1 C3_1 C13_1 F3_1 91.7(12) . .
C2_1 C3_1 C13_1 F3_1 -88.0(12) . .
C4_1 C3_1 C13_1 F1_1 -29.9(15) . .
C2_1 C3_1 C13_1 F1_1 150.4(10) . .
C4_1 C3_1 C13_1 F2_1 -148.8(10) . .
C2_1 C3_1 C13_1 F2_1 31.4(14) . .
C8_1 C9_1 O14_1 C15_1 -6.1(14) . .
C10_1 C9_1 O14_1 C15_1 175.1(9) . .
C32_1 Ir2_1 N21_1 C22_1 -122(2) 2_765 .
C32_1 Ir2_1 N21_1 C22_1 177.8(8) . .
C32_1 Ir2_1 N21_1 C22_1 81.0(8) 3_675 .
N21_1 Ir2_1 N21_1 C22_1 -92.0(6) 2_765 .
N21_1 Ir2_1 N21_1 C22_1 2.2(8) 3_675 .
C32_1 Ir2_1 N21_1 C26_1 53(3) 2_765 .
C32_1 Ir2_1 N21_1 C26_1 -6.7(6) . .
C32_1 Ir2_1 N21_1 C26_1 -103.5(6) 3_675 .
N21_1 Ir2_1 N21_1 C26_1 83.6(7) 2_765 .
N21_1 Ir2_1 N21_1 C26_1 177.8(5) 3_675 .
C26_1 N21_1 C22_1 C23_1 1.0(14) . .
Ir2_1 N21_1 C22_1 C23_1 176.3(7) . .
N21_1 C22_1 C23_1 C24_1 -2.5(15) . .
N21_1 C22_1 C23_1 C33_1 -179.5(10) . .
C22_1 C23_1 C24_1 C25_1 2.6(15) . .
C33_1 C23_1 C24_1 C25_1 179.5(11) . .
C23_1 C24_1 C25_1 C26_1 -1.4(14) . .
C22_1 N21_1 C26_1 C25_1 0.4(12) . .
Ir2_1 N21_1 C26_1 C25_1 -175.5(6) . .
C22_1 N21_1 C26_1 C27_1 -178.9(8) . .
Ir2_1 N21_1 C26_1 C27_1 5.2(9) . .
C24_1 C25_1 C26_1 N21_1 -0.2(13) . .
C24_1 C25_1 C26_1 C27_1 179.0(9) . .
N21_1 C26_1 C27_1 C28_1 -178.8(7) . .
C25_1 C26_1 C27_1 C28_1 1.9(13) . .
N21_1 C26_1 C27_1 C32_1 0.4(10) . .
C25_1 C26_1 C27_1 C32_1 -178.8(8) . .
C32_1 C27_1 C28_1 C29_1 1.4(13) . .
C26_1 C27_1 C28_1 C29_1 -179.4(8) . .
C27_1 C28_1 C29_1 O34_1 -178.6(8) . .
C27_1 C28_1 C29_1 C30_1 1.6(13) . .
O34_1 C29_1 C30_1 C31_1 178.5(8) . .
C28_1 C29_1 C30_1 C31_1 -1.7(14) . .
C29_1 C30_1 C31_1 C32_1 -1.3(14) . .
C28_1 C27_1 C32_1 C31_1 -4.2(12) . .
C26_1 C27_1 C32_1 C31_1 176.6(7) . .
C28_1 C27_1 C32_1 Ir2_1 173.0(6) . .
C26_1 C27_1 C32_1 Ir2_1 -6.3(10) . .
C30_1 C31_1 C32_1 C27_1 4.0(13) . .
C30_1 C31_1 C32_1 Ir2_1 -172.7(6) . .
C32_1 Ir2_1 C32_1 C27_1 -165.7(7) 2_765 .
C32_1 Ir2_1 C32_1 C27_1 96.5(8) 3_675 .
N21_1 Ir2_1 C32_1 C27_1 -86.9(6) 2_765 .
N21_1 Ir2_1 C32_1 C27_1 38(3) 3_675 .
N21_1 Ir2_1 C32_1 C27_1 6.8(6) . .
C32_1 Ir2_1 C32_1 C31_1 11.0(9) 2_765 .
C32_1 Ir2_1 C32_1 C31_1 -86.9(6) 3_675 .
N21_1 Ir2_1 C32_1 C31_1 89.7(9) 2_765 .
N21_1 Ir2_1 C32_1 C31_1 -145(2) 3_675 .
N21_1 Ir2_1 C32_1 C31_1 -176.5(8) . .
C22_1 C23_1 C33_1 F23_1 -36.5(16) . .
C24_1 C23_1 C33_1 F23_1 146.6(11) . .
C22_1 C23_1 C33_1 F22_1 -157.4(12) . .
C24_1 C23_1 C33_1 F22_1 25.7(18) . .
C22_1 C23_1 C33_1 F21_1 81.8(13) . .
C24_1 C23_1 C33_1 F21_1 -95.1(13) . .
C28_1 C29_1 O34_1 C35_1 2.5(14) . .
C30_1 C29_1 O34_1 C35_1 -177.7(9) . .
C91_2 C90_2 C91_2 C91_2 73(2) 3_665 2_655
Cl90_2 C90_2 C91_2 C91_2 -143.6(10) . 2_655
C91_2 C90_2 C91_2 C91_2 -73(2) 2_655 3_665
Cl90_2 C90_2 C91_2 C91_2 143.6(10) . 3_665
C91_2 C90_2 C91_2 Cl91_2 -36.4(10) 2_655 .
C91_2 C90_2 C91_2 Cl91_2 36.4(10) 3_665 .
Cl90_2 C90_2 C91_2 Cl91_2 180.000(5) . .
C91_2 Cl91_2 C91_2 C90_2 31.8(3) 2_655 .
C91_2 Cl91_2 C91_2 C90_2 -31.8(3) 3_665 .
C91_2 Cl91_2 C91_2 C91_2 -63.5(6) 3_665 2_655
C91_2 Cl91_2 C91_2 C91_2 63.5(6) 2_655 3_665
